data_4509246
loop_
_publ_author_name
'Sluch, Ilya M.'
'Miranda, Anthea J.'
'Slaughter, LeGrande M.'

_publ_section_title
;
 Channeled Polymorphs ofcis-M(CNPh)2Cl2(M = Pt, Pd) With Extended
 Metallophilic Interactions
;
_journal_issue 3
_journal_name_full 'Crystal Growth &amp; Design'
_journal_page_first 1267
_journal_paper_doi 10.1021/cg801116q
_journal_volume 9
_journal_year 2009
_chemical_formula_moiety 'C14 H10 Cl2 N2 Pt'
_chemical_formula_sum 'C14 H10 Cl2 N2 Pt'
_chemical_formula_weight 472.23
_chemical_name_common 'Platinum bis(phenylisocyanide) dichloride'
_chemical_name_systematic Dichlorobis(phenylisocyanide)platinum(II)
_space_group_IT_number 14
_symmetry_cell_setting monoclinic
_symmetry_Int_Tables_number 14
_symmetry_space_group_name_Hall '-P 2ybc'
_symmetry_space_group_name_H-M 'P 1 21/c 1'
_atom_sites_solution_hydrogens geom
_atom_sites_solution_primary direct
_atom_sites_solution_secondary difmap
_audit_creation_method SHELXL-97
_cell_angle_alpha 90.00
_cell_angle_beta 93.225(5)
_cell_angle_gamma 90.00
_cell_formula_units_Z 4
_cell_length_a 16.2461(12)
_cell_length_b 14.9863(11)
_cell_length_c 6.3995(5)
_cell_measurement_reflns_used 6062
_cell_measurement_temperature 100(2)
_cell_measurement_theta_max 30.55
_cell_measurement_theta_min 2.99
_cell_volume 1555.6(2)
_computing_cell_refinement 'Bruker SAINT'
_computing_data_collection 'Bruker APEX2'
_computing_data_reduction 'Bruker SAINT'
_computing_molecular_graphics 'Bruker SHELXTL (XP)'
_computing_publication_material 'Bruker SHELXTL (XCIF)'
_computing_structure_refinement 'Bruker SHELXTL (XL)'
_computing_structure_solution 'Bruker SHELXTL (XS)'
_diffrn_ambient_temperature 100(2)
_diffrn_detector_area_resol_mean 0.75
_diffrn_measured_fraction_theta_full 0.990
_diffrn_measured_fraction_theta_max 0.967
_diffrn_measurement_device_type 'Bruker SMART APEX II CCD'
_diffrn_measurement_method 'phi and omega scans'
_diffrn_radiation_monochromator graphite
_diffrn_radiation_probe x-ray
_diffrn_radiation_type MoK\a
_diffrn_radiation_wavelength 0.71073
_diffrn_reflns_av_R_equivalents 0.0444
_diffrn_reflns_av_sigmaI/netI 0.0329
_diffrn_reflns_limit_h_max 23
_diffrn_reflns_limit_h_min -23
_diffrn_reflns_limit_k_max 21
_diffrn_reflns_limit_k_min 0
_diffrn_reflns_limit_l_max 9
_diffrn_reflns_limit_l_min 0
_diffrn_reflns_number 19947
_diffrn_reflns_theta_full 28.00
_diffrn_reflns_theta_max 30.57
_diffrn_reflns_theta_min 1.85
_diffrn_source 'fine-focus sealed tube'
_diffrn_standards_decay_% N/A
_diffrn_standards_interval_count N/A
_diffrn_standards_interval_time N/A
_diffrn_standards_number 0
_exptl_absorpt_coefficient_mu 9.350
_exptl_absorpt_correction_T_max 0.2693
_exptl_absorpt_correction_T_min 0.1169
_exptl_absorpt_correction_type multi-scan
_exptl_absorpt_process_details 'Bruker TWINABS'
_exptl_crystal_colour yellow
_exptl_crystal_density_diffrn 2.016
_exptl_crystal_density_meas ?
_exptl_crystal_density_method 'not measured'
_exptl_crystal_description 'rectangular prism'
_exptl_crystal_F_000 880
_exptl_crystal_recrystallization_method 'slow diff of n-hexane into dichloromethane soln'
_exptl_crystal_size_max 0.32
_exptl_crystal_size_mid 0.14
_exptl_crystal_size_min 0.14
_refine_diff_density_max 2.205
_refine_diff_density_min -3.643
_refine_diff_density_rms 0.267
_refine_ls_extinction_method none
_refine_ls_goodness_of_fit_ref 1.109
_refine_ls_hydrogen_treatment constr
_refine_ls_matrix_type full
_refine_ls_number_parameters 173
_refine_ls_number_reflns 4619
_refine_ls_number_restraints 0
_refine_ls_restrained_S_all 1.109
_refine_ls_R_factor_all 0.0423
_refine_ls_R_factor_gt 0.0343
_refine_ls_shift/su_max 0.002
_refine_ls_shift/su_mean 0.000
_refine_ls_structure_factor_coef Fsqd
_refine_ls_weighting_details 'calc w=1/[\s^2^(Fo^2^)+(0.0676P)^2^+8.0066P] where P=(Fo^2^+2Fc^2^)/3'
_refine_ls_weighting_scheme calc
_refine_ls_wR_factor_gt 0.0956
_refine_ls_wR_factor_ref 0.0989
_reflns_number_gt 5460
_reflns_number_total 6319
_reflns_threshold_expression >2sigma(I)
_cod_data_source_file cg801116qsup1.cif
_cod_data_source_block Complex_1a
_cod_depositor_comments
;
The following automatic conversions were performed:

'_exptl_crystal_density_meas' value 'not measured' was changed to '?'
- the value is perceived as not measured.

Automatic conversion script
Id: cif_fix_values 3008 2015-01-20 13:52:24Z robertas 
;
_cod_original_sg_symbol_H-M 'P 21/c'
_cod_database_code 4509246

loop_
_symmetry_equiv_pos_as_xyz
'x, y, z'
'-x, y+1/2, -z+1/2'
'-x, -y, -z'
'x, -y-1/2, z-1/2'

loop_
_atom_site_label
_atom_site_type_symbol
_atom_site_fract_x
_atom_site_fract_y
_atom_site_fract_z
_atom_site_U_iso_or_equiv
_atom_site_adp_type
_atom_site_occupancy
_atom_site_symmetry_multiplicity
_atom_site_calc_flag
_atom_site_refinement_flags
Pt1 Pt 0.754854(15) 0.768119(15) 0.48077(4) 0.01240(7) Uani 1 1 d .
C1 C 0.8045(4) 0.6519(4) 0.4889(12) 0.0165(12) Uani 1 1 d .
N1 N 0.8326(3) 0.5822(4) 0.5003(10) 0.0165(11) Uani 1 1 d .
C11 C 0.8706(4) 0.4994(5) 0.5189(11) 0.0178(14) Uani 1 1 d .
C12 C 0.8671(5) 0.4551(5) 0.7101(12) 0.0206(15) Uani 1 1 d .
H12 H 0.8367 0.4790 0.8196 0.025 Uiso 1 1 calc R
C13 C 0.9097(5) 0.3747(6) 0.7350(14) 0.0268(18) Uani 1 1 d .
H13 H 0.9089 0.3431 0.8636 0.032 Uiso 1 1 calc R
C14 C 0.9526(5) 0.3411(6) 0.5746(14) 0.0278(19) Uani 1 1 d .
H14 H 0.9816 0.2865 0.5933 0.033 Uiso 1 1 calc R
C15 C 0.9542(5) 0.3858(6) 0.3849(15) 0.0265(17) Uani 1 1 d .
H15 H 0.9841 0.3612 0.2752 0.032 Uiso 1 1 calc R
C16 C 0.9132(5) 0.4649(5) 0.3545(12) 0.0211(15) Uani 1 1 d .
H16 H 0.9138 0.4954 0.2245 0.025 Uiso 1 1 calc R
C2 C 0.6478(4) 0.7162(5) 0.4727(12) 0.0169(13) Uani 1 1 d .
N2 N 0.5824(4) 0.6850(4) 0.4687(10) 0.0209(12) Uani 1 1 d .
C21 C 0.5054(5) 0.6450(6) 0.4895(13) 0.0262(18) Uani 1 1 d .
C22 C 0.4930(5) 0.6001(6) 0.6731(15) 0.0311(19) Uani 1 1 d .
H22 H 0.5358 0.5960 0.7801 0.037 Uiso 1 1 calc R
C23 C 0.4162(7) 0.5607(7) 0.6988(18) 0.043(3) Uani 1 1 d .
H23 H 0.4063 0.5301 0.8249 0.052 Uiso 1 1 calc R
C24 C 0.3552(6) 0.5662(8) 0.542(3) 0.059(3) Uani 1 1 d .
H24 H 0.3035 0.5382 0.5590 0.070 Uiso 1 1 calc R
C25 C 0.3683(7) 0.6119(9) 0.360(2) 0.060(4) Uani 1 1 d .
H25 H 0.3254 0.6163 0.2533 0.072 Uiso 1 1 calc R
C26 C 0.4448(6) 0.6519(8) 0.3323(17) 0.045(3) Uani 1 1 d .
H26 H 0.4546 0.6832 0.2070 0.054 Uiso 1 1 calc R
Cl1 Cl 0.88512(9) 0.83156(11) 0.5036(3) 0.0173(3) Uani 1 1 d .
Cl2 Cl 0.69586(10) 0.90949(11) 0.4743(3) 0.0209(3) Uani 1 1 d .

loop_
_atom_site_aniso_label
_atom_site_aniso_U_11
_atom_site_aniso_U_22
_atom_site_aniso_U_33
_atom_site_aniso_U_23
_atom_site_aniso_U_13
_atom_site_aniso_U_12
Pt1 0.01554(10) 0.01121(12) 0.01050(10) -0.00010(10) 0.00122(10) 0.00033(9)
C1 0.018(3) 0.013(3) 0.019(3) 0.004(3) 0.001(3) 0.005(2)
N1 0.018(2) 0.012(3) 0.019(3) 0.002(3) -0.004(2) 0.000(2)
C11 0.019(3) 0.013(3) 0.021(3) 0.000(3) 0.000(3) 0.001(3)
C12 0.021(3) 0.016(4) 0.024(4) 0.003(3) 0.001(3) 0.003(3)
C13 0.027(4) 0.018(4) 0.035(5) 0.008(3) -0.004(3) 0.001(4)
C14 0.024(3) 0.015(4) 0.043(5) 0.001(4) -0.007(3) 0.002(3)
C15 0.026(4) 0.020(4) 0.034(4) -0.010(4) 0.005(4) -0.001(3)
C16 0.027(4) 0.013(4) 0.024(4) -0.004(3) 0.001(3) 0.000(3)
C2 0.019(3) 0.017(3) 0.015(3) 0.003(3) 0.002(3) 0.005(2)
N2 0.024(3) 0.020(3) 0.019(3) -0.001(3) 0.001(3) -0.004(2)
C21 0.019(3) 0.024(4) 0.035(5) -0.001(3) -0.003(3) -0.004(3)
C22 0.024(4) 0.029(5) 0.040(5) 0.008(4) 0.003(4) -0.003(4)
C23 0.037(5) 0.037(6) 0.058(7) 0.007(5) 0.010(5) -0.012(5)
C24 0.026(4) 0.048(7) 0.100(10) 0.012(8) -0.005(6) -0.022(4)
C25 0.036(5) 0.063(8) 0.078(9) 0.010(7) -0.028(6) -0.020(6)
C26 0.036(5) 0.054(7) 0.043(6) 0.014(5) -0.019(4) -0.013(5)
Cl1 0.0169(6) 0.0164(7) 0.0184(7) -0.0017(7) 0.0003(6) -0.0008(6)
Cl2 0.0225(7) 0.0146(7) 0.0256(8) 0.0003(8) 0.0019(7) 0.0052(6)

loop_
_atom_type_symbol
_atom_type_description
_atom_type_scat_dispersion_real
_atom_type_scat_dispersion_imag
_atom_type_scat_source
C C 0.0033 0.0016 'International Tables Vol C Tables 4.2.6.8 and 6.1.1.4'
H H 0.0000 0.0000 'International Tables Vol C Tables 4.2.6.8 and 6.1.1.4'
N N 0.0061 0.0033 'International Tables Vol C Tables 4.2.6.8 and 6.1.1.4'
Cl Cl 0.1484 0.1585 'International Tables Vol C Tables 4.2.6.8 and 6.1.1.4'
Pt Pt -1.7033 8.3905 'International Tables Vol C Tables 4.2.6.8 and 6.1.1.4'

loop_
_geom_angle_atom_site_label_1
_geom_angle_atom_site_label_2
_geom_angle_atom_site_label_3
_geom_angle
_geom_angle_site_symmetry_1
_geom_angle_site_symmetry_3
C2 Pt1 C1 90.7(3) . .
C2 Pt1 Cl1 178.0(2) . .
C1 Pt1 Cl1 89.41(19) . .
C2 Pt1 Cl2 89.8(2) . .
C1 Pt1 Cl2 179.3(2) . .
Cl1 Pt1 Cl2 90.08(6) . .
C2 Pt1 Pt1 87.4(2) . 4_575
C1 Pt1 Pt1 81.5(2) . 4_575
Cl1 Pt1 Pt1 94.59(5) . 4_575
Cl2 Pt1 Pt1 99.08(5) . 4_575
C2 Pt1 Pt1 84.7(2) . 4_576
C1 Pt1 Pt1 81.1(2) . 4_576
Cl1 Pt1 Pt1 93.28(5) . 4_576
Cl2 Pt1 Pt1 98.47(5) . 4_576
Pt1 Pt1 Pt1 160.735(16) 4_575 4_576
N1 C1 Pt1 177.5(7) . .
C1 N1 C11 176.9(7) . .
N1 C11 C16 120.4(7) . .
N1 C11 C12 117.4(7) . .
C16 C11 C12 122.2(7) . .
C13 C12 C11 117.8(7) . .
C13 C12 H12 121.1 . .
C11 C12 H12 121.1 . .
C14 C13 C12 120.1(8) . .
C14 C13 H13 120.0 . .
C12 C13 H13 120.0 . .
C13 C14 C15 121.0(8) . .
C13 C14 H14 119.5 . .
C15 C14 H14 119.5 . .
C16 C15 C14 120.6(8) . .
C16 C15 H15 119.7 . .
C14 C15 H15 119.7 . .
C15 C16 C11 118.3(8) . .
C15 C16 H16 120.9 . .
C11 C16 H16 120.9 . .
N2 C2 Pt1 179.5(7) . .
C2 N2 C21 173.0(8) . .
C26 C21 C22 122.0(8) . .
C26 C21 N2 120.3(8) . .
C22 C21 N2 117.7(7) . .
C21 C22 C23 118.7(9) . .
C21 C22 H22 120.7 . .
C23 C22 H22 120.7 . .
C24 C23 C22 120.1(10) . .
C24 C23 H23 120.0 . .
C22 C23 H23 120.0 . .
C23 C24 C25 120.5(9) . .
C23 C24 H24 119.8 . .
C25 C24 H24 119.8 . .
C24 C25 C26 120.0(10) . .
C24 C25 H25 120.0 . .
C26 C25 H25 120.0 . .
C21 C26 C25 118.7(10) . .
C21 C26 H26 120.7 . .
C25 C26 H26 120.7 . .

loop_
_geom_bond_atom_site_label_1
_geom_bond_atom_site_label_2
_geom_bond_distance
_geom_bond_site_symmetry_2
Pt1 C2 1.903(7) .
Pt1 C1 1.919(6) .
Pt1 Cl1 2.3172(15) .
Pt1 Cl2 2.3247(17) .
Pt1 Pt1 3.2455(3) 4_575
Pt1 Pt1 3.2455(3) 4_576
C1 N1 1.140(8) .
N1 C11 1.388(9) .
C11 C16 1.391(10) .
C11 C12 1.396(10) .
C12 C13 1.395(11) .
C12 H12 0.9500 .
C13 C14 1.369(12) .
C13 H13 0.9500 .
C14 C15 1.387(12) .
C14 H14 0.9500 .
C15 C16 1.369(11) .
C15 H15 0.9500 .
C16 H16 0.9500 .
C2 N2 1.160(9) .
N2 C21 1.400(9) .
C21 C26 1.371(12) .
C21 C22 1.378(11) .
C22 C23 1.398(12) .
C22 H22 0.9500 .
C23 C24 1.374(17) .
C23 H23 0.9500 .
C24 C25 1.378(17) .
C24 H24 0.9500 .
C25 C26 1.401(14) .
C25 H25 0.9500 .
C26 H26 0.9500 .

loop_
_geom_torsion_atom_site_label_1
_geom_torsion_atom_site_label_2
_geom_torsion_atom_site_label_3
_geom_torsion_atom_site_label_4
_geom_torsion
N1 C11 C12 C13 -175.9(7)
C16 C11 C12 C13 1.4(12)
C11 C12 C13 C14 -0.5(13)
C12 C13 C14 C15 -0.4(14)
C13 C14 C15 C16 0.4(13)
C14 C15 C16 C11 0.5(12)
N1 C11 C16 C15 175.8(7)
C12 C11 C16 C15 -1.4(12)
C26 C21 C22 C23 0.0(15)
N2 C21 C22 C23 179.1(9)
C21 C22 C23 C24 0.8(16)
C22 C23 C24 C25 -1(2)
C23 C24 C25 C26 1(2)
C22 C21 C26 C25 -0.1(17)
N2 C21 C26 C25 -179.2(10)
C24 C25 C26 C21 0(2)
